data_2215350
loop_
_publ_author_name
'Li-Li Kong'
'Shan Gao'
'Li-Hua Huo'

_publ_section_title
;Bis[3-(4-carboxyphenoxy)propionato-\k<i>O</i>]bis[3-(4-carboxyphenoxy)propionic
 acid-\k<i>O</i>]bis(pyridine-\k<i>N</i>)cobalt(II)
;
_journal_coeditor_code BG2101
_journal_issue 10
_journal_name_full 'Acta Crystallographica Section E'
_journal_page_first m2554
_journal_page_last m2554
_journal_paper_doi 10.1107/S1600536807045229
_journal_volume 63
_journal_year 2007
_chemical_formula_iupac '[Co (C10 H9 O5)2 (C10 H10 O5)2 (C5 H5 N)2]'
_chemical_formula_moiety 'C50 H48 Co N2 O20'
_chemical_formula_sum 'C50 H48 Co N2 O20'
_chemical_formula_weight 1055.83
_chemical_name_common
;
Bis[(pyridine-\kN)-di-3-(4-carboxylatophenoxy)propionato-\kO]-cobalt(II)
;
_chemical_name_systematic
;Bis[3-(4-carboxyphenoxy)propionato-\k<i>O</i>]bis[3-
(4-carboxyphenoxy)propionic
 acid-\k<i>O</i>]bis(pyridine-\k<i>N</i>)cobalt(II)
;
_space_group_IT_number 2
_symmetry_cell_setting triclinic
_symmetry_space_group_name_Hall '-P 1'
_symmetry_space_group_name_H-M 'P -1'
_atom_sites_solution_hydrogens geom
_atom_sites_solution_primary direct
_atom_sites_solution_secondary difmap
_audit_creation_method SHELXL97
_cell_angle_alpha 76.58(3)
_cell_angle_beta 76.53(3)
_cell_angle_gamma 78.94(3)
_cell_formula_units_Z 1
_cell_length_a 8.2621(17)
_cell_length_b 8.7358(17)
_cell_length_c 17.502(4)
_cell_measurement_reflns_used 7199
_cell_measurement_temperature 295(2)
_cell_measurement_theta_max 27.44
_cell_measurement_theta_min 3.05
_cell_volume 1182.2(5)
_computing_cell_refinement 'RAPID-AUTO (Rigaku, 1998)'
_computing_data_collection 'RAPID-AUTO (Rigaku, 1998)'
_computing_data_reduction 'CrystalStructure (Rigaku/MSC, 2002)'
_computing_molecular_graphics 'ORTEPII (Johnson, 1976)'
_computing_publication_material 'SHELXL97 (Sheldrick, 1997)'
_computing_structure_refinement 'SHELXL97 (Sheldrick, 1997)'
_computing_structure_solution 'SHELXS97 (Sheldrick, 1997)'
_diffrn_ambient_temperature 295(2)
_diffrn_detector_area_resol_mean 10
_diffrn_measured_fraction_theta_full 0.991
_diffrn_measured_fraction_theta_max 0.991
_diffrn_measurement_device_type 'Rigaku R-AXIS RAPID'
_diffrn_measurement_method \w
_diffrn_radiation_monochromator graphite
_diffrn_radiation_source 'fine-focus sealed tube'
_diffrn_radiation_type MoK\a
_diffrn_radiation_wavelength 0.71073
_diffrn_reflns_av_R_equivalents 0.0382
_diffrn_reflns_av_sigmaI/netI 0.0593
_diffrn_reflns_limit_h_max 10
_diffrn_reflns_limit_h_min -10
_diffrn_reflns_limit_k_max 11
_diffrn_reflns_limit_k_min -11
_diffrn_reflns_limit_l_max 22
_diffrn_reflns_limit_l_min -22
_diffrn_reflns_number 11688
_diffrn_reflns_theta_full 27.45
_diffrn_reflns_theta_max 27.45
_diffrn_reflns_theta_min 3.05
_diffrn_standards_decay_% 0
_diffrn_standards_interval_count 0
_diffrn_standards_interval_time 0
_diffrn_standards_number 0
_exptl_absorpt_coefficient_mu 0.449
_exptl_absorpt_correction_T_max 0.9196
_exptl_absorpt_correction_T_min 0.8480
_exptl_absorpt_correction_type multi-scan
_exptl_absorpt_process_details '(ABSCOR; Higashi, 1995)'
_exptl_crystal_colour red
_exptl_crystal_density_diffrn 1.483
_exptl_crystal_density_method 'not measured'
_exptl_crystal_description block
_exptl_crystal_F_000 549
_exptl_crystal_size_max 0.38
_exptl_crystal_size_mid 0.25
_exptl_crystal_size_min 0.19
_refine_diff_density_max 0.515
_refine_diff_density_min -0.976
_refine_ls_extinction_coef 0.010(3)
_refine_ls_extinction_expression Fc^*^=kFc[1+0.001xFc^2^\l^3^/sin(2\q)]^-1/4^
_refine_ls_extinction_method 'SHELXL (Sheldrick, 1997)'
_refine_ls_goodness_of_fit_ref 1.066
_refine_ls_hydrogen_treatment mixed
_refine_ls_matrix_type full
_refine_ls_number_parameters 341
_refine_ls_number_reflns 5356
_refine_ls_number_restraints 3
_refine_ls_restrained_S_all 1.066
_refine_ls_R_factor_all 0.1307
_refine_ls_R_factor_gt 0.0557
_refine_ls_shift/su_max 0.000
_refine_ls_shift/su_mean 0.000
_refine_ls_structure_factor_coef Fsqd
_refine_ls_weighting_details 'calc w = 1/[\s^2^(Fo^2^)+(0.116P)^2^] where P=(Fo^2^+2Fc^2^)/3'
_refine_ls_weighting_scheme calc
_refine_ls_wR_factor_gt 0.1554
_refine_ls_wR_factor_ref 0.2150
_reflns_number_gt 2748
_reflns_number_total 5356
_reflns_threshold_expression I>2\s(I)
_cod_data_source_file bg2101.cif
_cod_data_source_block I
_cod_database_code 2215350
_cod_database_fobs_code 2215350

loop_
_symmetry_equiv_pos_as_xyz
'x, y, z'
'-x, -y, -z'

loop_
_atom_site_type_symbol
_atom_site_label
_atom_site_fract_x
_atom_site_fract_y
_atom_site_fract_z
_atom_site_U_iso_or_equiv
_atom_site_adp_type
_atom_site_calc_flag
_atom_site_refinement_flags
_atom_site_occupancy
Co Co1 0.5000 0.5000 0.0000 0.0479(3) Uani d S 1
O O1 0.5675(4) 0.1351(3) 0.13958(16) 0.0678(8) Uani d . 1
O O2 0.5516(4) 0.3988(3) 0.11210(15) 0.0602(7) Uani d . 1
O O3 0.2880(3) 0.1751(3) 0.29858(16) 0.0637(7) Uani d . 1
O O4 -0.1451(4) -0.3393(4) 0.52659(19) 0.0735(9) Uani d D 1
H H20 -0.224(5) -0.394(6) 0.551(3) 0.110 Uiso d D 1
O O5 -0.3392(4) -0.1726(4) 0.46859(19) 0.0738(8) Uani d . 1
O O6 0.3566(4) 0.6826(3) 0.05983(17) 0.0659(8) Uani d . 1
O O7 0.3480(5) 0.9294(4) -0.00646(19) 0.0822(10) Uani d D 1
H H30 0.380(8) 0.906(7) -0.0533(16) 0.123 Uiso d D 1
O O8 0.0279(3) 0.8049(3) 0.19057(16) 0.0630(7) Uani d . 1
O O9 -0.4260(4) 0.3466(4) 0.45047(19) 0.0741(9) Uani d D 1
H H10 -0.509(5) 0.297(6) 0.474(3) 0.111 Uiso d D 1
O O10 -0.6187(4) 0.5077(3) 0.38703(18) 0.0680(8) Uani d . 1
N N1 0.2787(4) 0.3899(3) 0.02698(19) 0.0514(7) Uani d . 1
C C1 0.3358(5) 0.8248(5) 0.0582(2) 0.0536(9) Uani d . 1
C C2 0.2917(5) 0.8889(5) 0.1345(2) 0.0619(11) Uani d . 1
H H1 0.3946 0.9019 0.1484 0.074 Uiso calc R 1
H H2 0.2248 0.9931 0.1252 0.074 Uiso calc R 1
C C3 0.1959(5) 0.7840(5) 0.2039(2) 0.0606(10) Uani d . 1
H H3 0.2468 0.6736 0.2066 0.073 Uiso calc R 1
H H4 0.1957 0.8142 0.2539 0.073 Uiso calc R 1
C C4 -0.0854(5) 0.7190(5) 0.2447(2) 0.0553(9) Uani d . 1
C C5 -0.0460(5) 0.5970(5) 0.3068(2) 0.0616(10) Uani d . 1
H H5 0.0641 0.5694 0.3147 0.074 Uiso calc R 1
C C6 -0.1713(5) 0.5166(5) 0.3568(2) 0.0611(10) Uani d . 1
H H6 -0.1447 0.4352 0.3987 0.073 Uiso calc R 1
C C7 -0.3353(5) 0.5547(4) 0.3459(2) 0.0546(9) Uani d . 1
C C8 -0.3740(5) 0.6792(5) 0.2833(2) 0.0612(10) Uani d . 1
H H8 -0.4843 0.7080 0.2756 0.073 Uiso calc R 1
C C9 -0.2496(5) 0.7586(5) 0.2333(2) 0.0613(10) Uani d . 1
H H9 -0.2757 0.8399 0.1913 0.074 Uiso calc R 1
C C10 -0.4689(5) 0.4657(5) 0.3978(2) 0.0576(10) Uani d . 1
C C11 0.5552(4) 0.2669(5) 0.1590(2) 0.0516(9) Uani d . 1
C C12 0.5483(6) 0.2669(5) 0.2461(2) 0.0660(11) Uani d . 1
H H11 0.6623 0.2550 0.2546 0.079 Uiso calc R 1
H H12 0.4909 0.3692 0.2576 0.079 Uiso calc R 1
C C13 0.4605(5) 0.1377(5) 0.3044(2) 0.0625(11) Uani d . 1
H H13 0.5077 0.0348 0.2906 0.075 Uiso calc R 1
H H14 0.4729 0.1349 0.3585 0.075 Uiso calc R 1
C C14 0.1814(5) 0.0733(4) 0.3434(2) 0.0531(9) Uani d . 1
C C15 0.2274(5) -0.0672(5) 0.3948(2) 0.0572(10) Uani d . 1
H H15 0.3389 -0.0980 0.4003 0.069 Uiso calc R 1
C C16 0.1063(5) -0.1611(5) 0.4377(2) 0.0568(10) Uani d . 1
H H16 0.1377 -0.2556 0.4717 0.068 Uiso calc R 1
C C17 -0.0601(5) -0.1172(4) 0.4310(2) 0.0536(9) Uani d . 1
C C18 -0.1041(5) 0.0249(5) 0.3791(3) 0.0658(11) Uani d . 1
H H18 -0.2156 0.0566 0.3736 0.079 Uiso calc R 1
C C19 0.0148(5) 0.1173(5) 0.3365(3) 0.0658(11) Uani d . 1
H H19 -0.0166 0.2115 0.3022 0.079 Uiso calc R 1
C C20 -0.1901(5) -0.2154(5) 0.4776(2) 0.0549(9) Uani d . 1
C C21 0.2354(5) 0.3318(5) -0.0281(3) 0.0614(10) Uani d . 1
H H21 0.3072 0.3351 -0.0778 0.074 Uiso calc R 1
C C22 0.0891(6) 0.2669(5) -0.0151(3) 0.0723(12) Uani d . 1
H H22 0.0641 0.2259 -0.0548 0.087 Uiso calc R 1
C C23 -0.0170(6) 0.2644(6) 0.0567(3) 0.0810(14) Uani d . 1
H H23 -0.1169 0.2223 0.0671 0.097 Uiso calc R 1
C C24 0.0248(6) 0.3247(7) 0.1140(3) 0.0831(14) Uani d . 1
H H24 -0.0473 0.3250 0.1635 0.100 Uiso calc R 1
C C25 0.1731(5) 0.3845(5) 0.0981(2) 0.0662(11) Uani d . 1
H H25 0.2014 0.4227 0.1379 0.079 Uiso calc R 1

loop_
_atom_site_aniso_label
_atom_site_aniso_U_11
_atom_site_aniso_U_22
_atom_site_aniso_U_33
_atom_site_aniso_U_12
_atom_site_aniso_U_13
_atom_site_aniso_U_23
Co1 0.0527(5) 0.0506(4) 0.0412(4) -0.0108(3) -0.0115(3) -0.0058(3)
O1 0.095(2) 0.0616(16) 0.0466(16) -0.0208(15) -0.0101(15) -0.0057(13)
O2 0.0734(19) 0.0650(16) 0.0448(15) -0.0213(14) -0.0214(13) 0.0030(12)
O3 0.0584(17) 0.0690(17) 0.0536(17) -0.0136(13) -0.0069(13) 0.0071(13)
O4 0.074(2) 0.079(2) 0.0613(19) -0.0216(16) -0.0135(16) 0.0065(16)
O5 0.063(2) 0.083(2) 0.072(2) -0.0164(15) -0.0152(16) -0.0020(16)
O6 0.077(2) 0.0581(16) 0.0602(18) -0.0128(14) -0.0041(15) -0.0130(13)
O7 0.122(3) 0.0633(18) 0.0555(19) -0.0167(18) -0.0097(19) -0.0052(15)
O8 0.0549(17) 0.0801(18) 0.0533(17) -0.0182(14) -0.0148(13) -0.0007(13)
O9 0.070(2) 0.081(2) 0.066(2) -0.0215(16) -0.0178(16) 0.0090(16)
O10 0.0594(19) 0.0753(18) 0.0654(19) -0.0128(14) -0.0149(15) -0.0013(14)
N1 0.0548(19) 0.0526(17) 0.0468(18) -0.0099(14) -0.0149(14) -0.0030(13)
C1 0.047(2) 0.058(2) 0.057(2) -0.0130(17) -0.0123(17) -0.0068(18)
C2 0.069(3) 0.064(2) 0.060(3) -0.022(2) -0.011(2) -0.018(2)
C3 0.061(3) 0.076(3) 0.051(2) -0.014(2) -0.0150(19) -0.018(2)
C4 0.057(2) 0.066(2) 0.047(2) -0.0130(19) -0.0110(18) -0.0137(18)
C5 0.054(2) 0.077(3) 0.055(2) -0.008(2) -0.0215(19) -0.004(2)
C6 0.067(3) 0.069(2) 0.050(2) -0.014(2) -0.021(2) -0.0037(19)
C7 0.062(3) 0.058(2) 0.048(2) -0.0097(18) -0.0177(18) -0.0104(17)
C8 0.057(2) 0.069(2) 0.059(3) -0.0116(19) -0.020(2) -0.006(2)
C9 0.060(3) 0.069(2) 0.052(2) -0.012(2) -0.0165(19) 0.0013(19)
C10 0.062(3) 0.069(2) 0.047(2) -0.014(2) -0.0146(19) -0.0124(19)
C11 0.044(2) 0.069(2) 0.043(2) -0.0153(17) -0.0109(16) -0.0061(18)
C12 0.075(3) 0.086(3) 0.042(2) -0.029(2) -0.017(2) -0.0023(19)
C13 0.064(3) 0.084(3) 0.038(2) -0.017(2) -0.0119(18) -0.0014(18)
C14 0.057(2) 0.061(2) 0.040(2) -0.0092(18) -0.0070(17) -0.0078(16)
C15 0.055(2) 0.070(2) 0.042(2) -0.0090(19) -0.0146(17) 0.0022(17)
C16 0.064(3) 0.061(2) 0.042(2) -0.0092(19) -0.0149(18) 0.0023(17)
C17 0.060(2) 0.062(2) 0.038(2) -0.0124(18) -0.0089(17) -0.0068(16)
C18 0.054(2) 0.079(3) 0.061(3) -0.006(2) -0.018(2) -0.001(2)
C19 0.062(3) 0.067(2) 0.059(3) -0.005(2) -0.014(2) 0.0053(19)
C20 0.052(2) 0.066(2) 0.047(2) -0.0067(19) -0.0114(18) -0.0107(18)
C21 0.061(3) 0.068(2) 0.060(3) -0.017(2) -0.013(2) -0.013(2)
C22 0.062(3) 0.088(3) 0.075(3) -0.019(2) -0.021(2) -0.020(2)
C23 0.058(3) 0.104(4) 0.087(4) -0.032(3) -0.023(3) -0.003(3)
C24 0.053(3) 0.123(4) 0.068(3) -0.026(3) -0.004(2) -0.005(3)
C25 0.060(3) 0.092(3) 0.046(2) -0.017(2) -0.010(2) -0.009(2)

loop_
_atom_type_symbol
_atom_type_description
_atom_type_scat_dispersion_real
_atom_type_scat_dispersion_imag
_atom_type_scat_source
C C 0.0033 0.0016 'International Tables Vol C Tables 4.2.6.8 and 6.1.1.4'
H H 0.0000 0.0000 'International Tables Vol C Tables 4.2.6.8 and 6.1.1.4'
N N 0.0061 0.0033 'International Tables Vol C Tables 4.2.6.8 and 6.1.1.4'
O O 0.0106 0.0060 'International Tables Vol C Tables 4.2.6.8 and 6.1.1.4'
Co Co 0.3494 0.9721 'International Tables Vol C Tables 4.2.6.8 and 6.1.1.4'

loop_
_geom_angle_atom_site_label_1
_geom_angle_atom_site_label_2
_geom_angle_atom_site_label_3
_geom_angle_site_symmetry_1
_geom_angle_site_symmetry_3
_geom_angle
_geom_angle_publ_flag
O2 Co1 O2 . 2_665 180.00(16) ?
O2 Co1 O6 . . 82.86(12) yes
O2 Co1 O6 . 2_665 97.14(12) ?
O6 Co1 O6 . 2_665 180.00(14) ?
O2 Co1 N1 . 2_665 88.77(11) ?
O6 Co1 N1 . 2_665 91.89(11) ?
O2 Co1 N1 . . 91.23(11) yes
O6 Co1 N1 . . 88.11(11) yes
N1 Co1 N1 2_665 . 180.00(17) ?
O2 Co1 O6 2_665 2_665 82.86(12) ?
O2 Co1 N1 2_665 2_665 91.23(11) ?
O6 Co1 N1 2_665 2_665 88.11(11) ?
O6 Co1 N1 2_665 . 91.89(11) ?
O2 Co1 N1 2_665 . 88.77(11) ?
O2 Co1 O6 2_665 . 97.14(12) ?
C11 O2 Co1 . . 139.0(2) ?
C14 O3 C13 . . 118.3(3) ?
C20 O4 H20 . . 114(4) ?
C1 O6 Co1 . . 143.5(3) ?
C1 O7 H30 . . 123(4) ?
C4 O8 C3 . . 118.5(3) ?
C10 O9 H10 . . 111(4) ?
C21 N1 C25 . . 117.3(3) ?
C21 N1 Co1 . . 121.0(3) ?
C25 N1 Co1 . . 121.6(3) ?
O6 C1 O7 . . 123.6(4) ?
O6 C1 C2 . . 121.0(4) ?
O7 C1 C2 . . 115.4(4) ?
C3 C2 C1 . . 113.5(3) ?
C3 C2 H1 . . 108.9 ?
C1 C2 H1 . . 108.9 ?
C3 C2 H2 . . 108.9 ?
C1 C2 H2 . . 108.9 ?
H1 C2 H2 . . 107.7 ?
O8 C3 C2 . . 106.6(3) ?
O8 C3 H3 . . 110.4 ?
C2 C3 H3 . . 110.4 ?
O8 C3 H4 . . 110.4 ?
C2 C3 H4 . . 110.4 ?
H3 C3 H4 . . 108.6 ?
O8 C4 C9 . . 115.4(3) ?
O8 C4 C5 . . 124.9(4) ?
C9 C4 C5 . . 119.7(4) ?
C6 C5 C4 . . 119.5(4) ?
C6 C5 H5 . . 120.2 ?
C4 C5 H5 . . 120.2 ?
C7 C6 C5 . . 121.3(4) ?
C7 C6 H6 . . 119.4 ?
C5 C6 H6 . . 119.4 ?
C6 C7 C8 . . 118.7(4) ?
C6 C7 C10 . . 121.4(4) ?
C8 C7 C10 . . 119.8(4) ?
C9 C8 C7 . . 120.1(4) ?
C9 C8 H8 . . 120.0 ?
C7 C8 H8 . . 120.0 ?
C8 C9 C4 . . 120.7(4) ?
C8 C9 H9 . . 119.7 ?
C4 C9 H9 . . 119.7 ?
O10 C10 O9 . . 123.0(4) ?
O10 C10 C7 . . 119.3(4) ?
O9 C10 C7 . . 117.7(4) ?
O2 C11 O1 . . 125.5(4) ?
O2 C11 C12 . . 116.9(4) ?
O1 C11 C12 . . 117.6(3) ?
C13 C12 C11 . . 114.3(3) ?
C13 C12 H11 . . 108.7 ?
C11 C12 H11 . . 108.7 ?
C13 C12 H12 . . 108.7 ?
C11 C12 H12 . . 108.7 ?
H11 C12 H12 . . 107.6 ?
O3 C13 C12 . . 106.5(3) ?
O3 C13 H13 . . 110.4 ?
C12 C13 H13 . . 110.4 ?
O3 C13 H14 . . 110.4 ?
C12 C13 H14 . . 110.4 ?
H13 C13 H14 . . 108.6 ?
O3 C14 C19 . . 115.7(3) ?
O3 C14 C15 . . 125.1(4) ?
C19 C14 C15 . . 119.2(3) ?
C16 C15 C14 . . 119.6(4) ?
C16 C15 H15 . . 120.2 ?
C14 C15 H15 . . 120.2 ?
C17 C16 C15 . . 121.3(3) ?
C17 C16 H16 . . 119.4 ?
C15 C16 H16 . . 119.4 ?
C16 C17 C18 . . 118.3(3) ?
C16 C17 C20 . . 121.5(3) ?
C18 C17 C20 . . 120.2(4) ?
C19 C18 C17 . . 120.6(4) ?
C19 C18 H18 . . 119.7 ?
C17 C18 H18 . . 119.7 ?
C18 C19 C14 . . 121.0(4) ?
C18 C19 H19 . . 119.5 ?
C14 C19 H19 . . 119.5 ?
O5 C20 O4 . . 122.9(4) ?
O5 C20 C17 . . 119.3(4) ?
O4 C20 C17 . . 117.8(4) ?
N1 C21 C22 . . 123.3(4) ?
N1 C21 H21 . . 118.4 ?
C22 C21 H21 . . 118.4 ?
C23 C22 C21 . . 118.5(4) ?
C23 C22 H22 . . 120.7 ?
C21 C22 H22 . . 120.7 ?
C22 C23 C24 . . 119.0(4) ?
C22 C23 H23 . . 120.5 ?
C24 C23 H23 . . 120.5 ?
C25 C24 C23 . . 119.8(4) ?
C25 C24 H24 . . 120.1 ?
C23 C24 H24 . . 120.1 ?
N1 C25 C24 . . 122.1(4) ?
N1 C25 H25 . . 119.0 ?
C24 C25 H25 . . 119.0 ?

loop_
_geom_bond_atom_site_label_1
_geom_bond_atom_site_label_2
_geom_bond_site_symmetry_2
_geom_bond_distance
_geom_bond_publ_flag
Co1 O2 . 2.062(3) yes
Co1 O6 . 2.125(3) yes
Co1 N1 . 2.133(3) yes
Co1 O2 2_665 2.062(3) ?
Co1 O6 2_665 2.125(3) ?
Co1 N1 2_665 2.133(3) ?
O1 C11 . 1.254(5) ?
O2 C11 . 1.250(4) ?
O3 C14 . 1.355(4) ?
O3 C13 . 1.422(5) ?
O4 C20 . 1.268(5) ?
O4 H20 . 0.86(5) ?
O5 C20 . 1.253(5) ?
O6 C1 . 1.215(4) ?
O7 C1 . 1.276(5) ?
O7 H30 . 0.86(3) ?
O8 C4 . 1.365(4) ?
O8 C3 . 1.432(5) ?
O9 C10 . 1.274(5) ?
O9 H10 . 0.85(5) ?
O10 C10 . 1.266(5) ?
N1 C21 . 1.331(5) ?
N1 C25 . 1.340(5) ?
C1 C2 . 1.507(6) ?
C2 C3 . 1.502(5) ?
C2 H1 . 0.9700 ?
C2 H2 . 0.9700 ?
C3 H3 . 0.9700 ?
C3 H4 . 0.9700 ?
C4 C9 . 1.383(6) ?
C4 C5 . 1.384(5) ?
C5 C6 . 1.379(5) ?
C5 H5 . 0.9300 ?
C6 C7 . 1.379(5) ?
C6 H6 . 0.9300 ?
C7 C8 . 1.401(5) ?
C7 C10 . 1.477(5) ?
C8 C9 . 1.369(5) ?
C8 H8 . 0.9300 ?
C9 H9 . 0.9300 ?
C11 C12 . 1.512(5) ?
C12 C13 . 1.508(5) ?
C12 H11 . 0.9700 ?
C12 H12 . 0.9700 ?
C13 H13 . 0.9700 ?
C13 H14 . 0.9700 ?
C14 C19 . 1.382(6) ?
C14 C15 . 1.388(5) ?
C15 C16 . 1.384(5) ?
C15 H15 . 0.9300 ?
C16 C17 . 1.379(5) ?
C16 H16 . 0.9300 ?
C17 C18 . 1.398(5) ?
C17 C20 . 1.475(5) ?
C18 C19 . 1.363(6) ?
C18 H18 . 0.9300 ?
C19 H19 . 0.9300 ?
C21 C22 . 1.382(6) ?
C21 H21 . 0.9300 ?
C22 C23 . 1.352(7) ?
C22 H22 . 0.9300 ?
C23 C24 . 1.371(7) ?
C23 H23 . 0.9300 ?
C24 C25 . 1.367(6) ?
C24 H24 . 0.9300 ?
C25 H25 . 0.9300 ?

loop_
_geom_hbond_atom_site_label_D
_geom_hbond_atom_site_label_H
_geom_hbond_atom_site_label_A
_geom_hbond_site_symmetry_A
_geom_hbond_distance_DH
_geom_hbond_distance_HA
_geom_hbond_distance_DA
_geom_hbond_angle_DHA
_geom_hbond_publ_flag
O7 H30 O1 2_665 0.86(3) 1.58(4) 2.436(4) 178(7) yes
O4 H20 O10 2_456 0.86(5) 1.79(5) 2.637(4) 173(6) yes
O9 H10 O5 2_456 0.85(5) 1.79(5) 2.633(4) 172(6) yes

loop_
_geom_torsion_atom_site_label_1
_geom_torsion_atom_site_label_2
_geom_torsion_atom_site_label_3
_geom_torsion_atom_site_label_4
_geom_torsion_site_symmetry_1
_geom_torsion
O6 Co1 O2 C11 . 133.4(4)
O6 Co1 O2 C11 2_665 -46.6(4)
N1 Co1 O2 C11 2_665 -134.6(4)
N1 Co1 O2 C11 . 45.4(4)
O2 Co1 O6 C1 . 125.5(5)
O2 Co1 O6 C1 2_665 -54.5(5)
N1 Co1 O6 C1 2_665 37.0(5)
N1 Co1 O6 C1 . -143.0(5)
O2 Co1 N1 C21 . -141.4(3)
O2 Co1 N1 C21 2_665 38.6(3)
O6 Co1 N1 C21 . 135.8(3)
O6 Co1 N1 C21 2_665 -44.2(3)
O2 Co1 N1 C25 . 42.5(3)
O2 Co1 N1 C25 2_665 -137.5(3)
O6 Co1 N1 C25 . -40.3(3)
O6 Co1 N1 C25 2_665 139.7(3)
Co1 O6 C1 O7 . 35.9(7)
Co1 O6 C1 C2 . -144.6(4)
O6 C1 C2 C3 . -28.8(6)
O7 C1 C2 C3 . 150.8(4)
C4 O8 C3 C2 . 178.5(3)
C1 C2 C3 O8 . -74.8(4)
C3 O8 C4 C9 . 172.7(3)
C3 O8 C4 C5 . -8.8(6)
O8 C4 C5 C6 . -178.7(4)
C9 C4 C5 C6 . -0.2(6)
C4 C5 C6 C7 . 0.5(6)
C5 C6 C7 C8 . -1.0(6)
C5 C6 C7 C10 . 178.1(4)
C6 C7 C8 C9 . 1.3(6)
C10 C7 C8 C9 . -177.8(4)
C7 C8 C9 C4 . -1.1(6)
O8 C4 C9 C8 . 179.2(4)
C5 C4 C9 C8 . 0.6(6)
C6 C7 C10 O10 . 178.0(4)
C8 C7 C10 O10 . -2.9(6)
C6 C7 C10 O9 . -3.8(6)
C8 C7 C10 O9 . 175.3(4)
Co1 O2 C11 O1 . 20.6(6)
Co1 O2 C11 C12 . -160.9(3)
O2 C11 C12 C13 . 148.0(4)
O1 C11 C12 C13 . -33.4(6)
C14 O3 C13 C12 . 177.7(3)
C11 C12 C13 O3 . -67.6(5)
C13 O3 C14 C19 . 178.8(4)
C13 O3 C14 C15 . -0.5(6)
O3 C14 C15 C16 . 179.7(4)
C19 C14 C15 C16 . 0.5(6)
C14 C15 C16 C17 . -0.6(6)
C15 C16 C17 C18 . 0.4(6)
C15 C16 C17 C20 . -178.9(4)
C16 C17 C18 C19 . -0.1(6)
C20 C17 C18 C19 . 179.3(4)
C17 C18 C19 C14 . 0.0(7)
O3 C14 C19 C18 . -179.5(4)
C15 C14 C19 C18 . -0.2(6)
C16 C17 C20 O5 . -178.7(4)
C18 C17 C20 O5 . 2.0(6)
C16 C17 C20 O4 . 2.6(6)
C18 C17 C20 O4 . -176.8(4)
C25 N1 C21 C22 . -0.3(6)
Co1 N1 C21 C22 . -176.5(3)
N1 C21 C22 C23 . 1.1(7)
C21 C22 C23 C24 . -0.5(8)
C22 C23 C24 C25 . -0.8(8)
C21 N1 C25 C24 . -1.1(6)
Co1 N1 C25 C24 . 175.1(4)
C23 C24 C25 N1 . 1.6(8)
